data_4349515
loop_
_publ_author_name
'Guo, Peng'
'Strohmaier, Karl'
'Vroman, Hilda'
'Afeworki, Mobae'
'Ravikovitch, Peter I.'
'Paur, Charanjit S.'
'Sun, Junliang'
'Burton, Allen'
'Zou, Xiaodong'

_publ_section_title
;
 Accurate structure determination of a borosilicate zeolite EMM-26 with
 two-dimensional 10 \\times 10 ring channels using rotation electron
 diffraction
;
_journal_issue 11
_journal_name_full 'Inorganic Chemistry Frontiers'
_journal_page_first 1444
_journal_paper_doi 10.1039/C6QI00262E
_journal_volume 3
_journal_year 2016
_chemical_formula_moiety 'BO24Si11,C8.576 H17.668 N1.072,0.132O'
_chemical_formula_sum 'C8.61 H17.75 B N1.08 O24.13 Si11'
_chemical_formula_weight 842.25
_chemical_name_common as_made_EMM-26
_space_group_IT_number 64
_space_group_name_Hall '-C 2ac 2'
_space_group_name_H-M_alt 'C m c e'
_symmetry_cell_setting orthorhombic
_symmetry_Int_Tables_number 64
_symmetry_space_group_name_Hall '-C 2ac 2'
_symmetry_space_group_name_H-M 'C m c e'
_audit_block_doi 10.5517/ccdc.csd.cc1ldbw6
_audit_update_record
;
2016-03-31 deposited with the CCDC.
2016-09-18 downloaded from the CCDC.
;
_cell_angle_alpha 90
_cell_angle_beta 90
_cell_angle_gamma 90
_cell_formula_units_Z 8
_cell_length_a 19.3918(2)
_cell_length_b 15.70080(10)
_cell_length_c 17.76730(10)
_cell_measurement_reflns_used 2711
_cell_measurement_temperature 100
_cell_measurement_theta_max 28
_cell_measurement_theta_min 2
_cell_volume 5409.55(7)
_computing_structure_refinement TOPAS
_diffrn_ambient_temperature 100
_diffrn_measurement_device_type Rigaku
_diffrn_radiation_probe x-ray
_diffrn_radiation_source 'X-ray tube'
_diffrn_radiation_type synchrotron
_diffrn_radiation_wavelength 0.4009
_exptl_absorpt_coefficient_mu 0.641
_exptl_crystal_colour White
_exptl_crystal_density_diffrn 2.068
_pd_proc_ls_prof_R_factor 0.05049
_pd_proc_ls_prof_wR_expected 0.0183
_pd_proc_ls_prof_wR_factor 0.06592
_refine_ls_goodness_of_fit_all 3.602
_refine_ls_hydrogen_treatment constr
_refine_ls_number_parameters 93
_refine_ls_R_I_factor 0.03
_refine_ls_shift/su_max 0.002
_cod_data_source_file c6qi00262e3.cif
_cod_data_source_block emm26_pxrd
_cod_depositor_comments
;
The following automatic conversions were performed:

data item '_diffrn_radiation_probe' value 'X-ray' was changed to
'x-ray' in accordance with the
/home/saulius/struct/COD-crude-data/automatic-downloads/DataCite-retrospective/RSC/depositions/lib/dictionaries/cif_core.dic
dictionary named 'cif_core.dic' version 2.4.2 last updated on
2011-04-26.

Automatic conversion script
Id: cif_fix_values 6909 2019-04-08 15:41:33Z antanas 
;
_cod_original_sg_symbol_Hall '-C -2x;-2ybc;-2zbc'
_cod_original_formula_sum 'C8.61H17.75 B N1.08O24.13Si11'
_cod_database_code 4349515

loop_
_space_group_symop_id
_space_group_symop_operation_xyz
1 x,y,z
2 -x,-y+1/2,z+1/2
3 -x,y+1/2,-z+1/2
4 x,-y,-z
5 -x,-y,-z
6 x,y+1/2,-z+1/2
7 x,-y+1/2,z+1/2
8 -x,y,z
9 x+1/2,y+1/2,z
10 -x+1/2,-y,z+1/2
11 -x+1/2,y,-z+1/2
12 x+1/2,-y+1/2,-z
13 -x+1/2,-y+1/2,-z
14 x+1/2,y,-z+1/2
15 x+1/2,-y,z+1/2
16 -x+1/2,y+1/2,z

loop_
_atom_site_label
_atom_site_type_symbol
_atom_site_fract_x
_atom_site_fract_y
_atom_site_fract_z
_atom_site_adp_type
_atom_site_U_iso_or_equiv
_atom_site_site_symmetry_multiplicity
_atom_site_occupancy
_atom_site_calc_flag
Si1 Si 0.41790(13) 0.1573(2) 0.42904(17) Uiso 0.0114 16 1 d
Si2 Si 0.3485(2) 0 0.5 Uiso 0.0114 8 1 d
Si3 Si 0.23391(17) 0.0729(2) 0.60449(18) Uiso 0.0114 16 1 d
Si4 Si 0.25 0.3256(3) 0.25 Uiso 0.0114 8 0.855(4) d
B4 B 0.25 0.3256(3) 0.25 Uiso 0.0114 8 0.1452(6) d
Si5 Si 0.17691(17) 0.20447(19) 0.49942(18) Uiso 0.0114 16 1 d
Si6 Si 0.19690(15) 0.1116(2) 0.35293(18) Uiso 0.0114 16 0.923(3) d
B6 B 0.19690(15) 0.1116(2) 0.35293(18) Uiso 0.0114 16 0.0768(2) d
Si7 Si 0.3347(2) 0.1763(3) 0.2923(2) Uiso 0.0114 16 0.6492(19) d
B7 B 0.3347(2) 0.1763(3) 0.2923(2) Uiso 0.0114 16 0.3508(10) d
O1 O 0.3997(3) 0.1724(4) 0.3416(3) Uiso 0.0171 16 1 d
O2 O 0.3013(3) 0.0592(3) 0.5532(3) Uiso 0.0171 16 1 d
O3 O 0.3965(3) 0.0635(3) 0.4521(3) Uiso 0.0171 16 1 d
O4 O 0.3820(3) 0.2277(3) 0.4816(3) Uiso 0.0171 16 1 d
O5 O 0.1619(3) 0.1650(4) 0.4177(2) Uiso 0.0171 16 1 d
O6 O 0.3172(3) 0.2681(3) 0.2652(3) Uiso 0.0171 16 1 d
O7 O 0.1537(3) 0.1196(3) 0.2771(3) Uiso 0.0171 16 1 d
O8 O 0.2638(3) 0.1149(4) 0.6797(2) Uiso 0.0171 16 1 d
O9 O 0.1974(3) -0.0134(3) 0.6234(3) Uiso 0.0171 16 1 d
O10 O 0.27428(18) 0.1432(3) 0.3449(3) Uiso 0.0171 16 1 d
O11 O 0.5 0.1646(5) 0.4399(5) Uiso 0.0171 8 1 d
O12 O 0.25 0.25 0.5 Uiso 0.0171 8 1 d
O13 O 0.1789(3) 0.1328(3) 0.5631(3) Uiso 0.0171 16 1 d
N1 N 0.491587 0.907202 1.24088 Uiso 0.1013 16 0.2687 d
N2 N 0.493686 1.056176 0.754931 Uiso 0.1013 16 0.2687 d
H1 H 0.595953 0.887949 1.278089 Uiso 0.152 16 0.2687 d
H2 H 0.547299 0.95856 1.336013 Uiso 0.152 16 0.2687 d
H3 H 0.570452 0.784638 1.363602 Uiso 0.152 16 0.2687 d
H4 H 0.5 0.845152 1.403215 Uiso 0.152 8 0.2687 d
H5 H 0.490699 0.705645 1.295602 Uiso 0.152 16 0.2687 d
H6 H 0.422015 0.771736 1.331807 Uiso 0.152 16 0.2687 d
H7 H 0.501925 0.786062 1.187464 Uiso 0.152 16 0.2687 d
H8 H 0.414883 0.816465 1.206131 Uiso 0.152 16 0.2687 d
H9 H 0.413012 0.936764 1.322418 Uiso 0.152 16 0.2687 d
H10 H 0.390418 0.961207 1.227557 Uiso 0.152 16 0.2687 d
H11 H 0.451647 1.027094 1.277545 Uiso 0.152 16 0.2687 d
H12 H 0.56913 0.905556 1.15565 Uiso 0.152 16 0.2687 d
H13 H 0.542865 1.009745 1.184604 Uiso 0.152 16 0.2687 d
H14 H 0.434651 0.996482 1.113388 Uiso 0.152 16 0.2687 d
H15 H 0.452612 0.886651 1.090748 Uiso 0.152 16 0.2687 d
H16 H 0.558455 0.933035 1.02083 Uiso 0.152 16 0.2687 d
H17 H 0.53975 1.042445 1.043875 Uiso 0.152 16 0.2687 d
H18 H 0.427575 1.031241 0.975246 Uiso 0.152 16 0.2687 d
H19 H 0.445932 0.921709 0.952402 Uiso 0.152 16 0.2687 d
H20 H 0.53387 1.076646 0.905054 Uiso 0.152 16 0.2687 d
H21 H 0.550666 0.966582 0.882143 Uiso 0.152 16 0.2687 d
H22 H 0.441292 0.955264 0.812207 Uiso 0.152 16 0.2687 d
H23 H 0.417061 1.06025 0.841016 Uiso 0.152 16 0.2687 d
H24 H 0.389415 1.078777 0.719035 Uiso 0.152 16 0.2687 d
H25 H 0.435696 1.006077 0.660814 Uiso 0.152 16 0.2687 d
H26 H 0.416151 1.180281 0.632104 Uiso 0.152 16 0.2687 d
H27 H 0.485399 1.117421 0.592579 Uiso 0.152 16 0.2687 d
H28 H 0.564829 1.189733 0.662813 Uiso 0.152 16 0.2687 d
H29 H 0.497447 1.257402 0.699665 Uiso 0.152 16 0.2687 d
H30 H 0.486353 1.177762 0.808189 Uiso 0.152 16 0.2687 d
H31 H 0.572509 1.144727 0.788395 Uiso 0.152 16 0.2687 d
H32 H 0.570572 1.023755 0.672312 Uiso 0.152 16 0.2687 d
H33 H 0.530909 0.934871 0.718477 Uiso 0.152 16 0.2687 d
H34 H 0.593987 0.999579 0.766967 Uiso 0.152 16 0.2687 d
C1 C 0.468093 0.818909 1.228608 Uiso 0.1013 16 0.2687 d
C2 C 0.473105 0.772337 1.303589 Uiso 0.1013 16 0.2687 d
C3 C 0.524235 0.823323 1.350004 Uiso 0.1013 16 0.2687 d
C4 C 0.543656 0.899698 1.301435 Uiso 0.1013 16 0.2687 d
C5 C 0.433874 0.960785 1.268071 Uiso 0.1013 16 0.2687 d
C6 C 0.523837 0.944483 1.171987 Uiso 0.1013 16 0.2687 d
C8 C 0.516387 0.978996 1.032679 Uiso 0.1013 16 0.2687 d
C9 C 0.469509 0.985079 0.963412 Uiso 0.1013 16 0.2687 d
C10 C 0.509706 1.013909 0.893302 Uiso 0.1013 16 0.2687 d
C11 C 0.461515 1.020083 0.824326 Uiso 0.1013 16 0.2687 d
C12 C 0.441127 1.065037 0.69501 Uiso 0.1013 16 0.2687 d
C13 C 0.461695 1.140409 0.645785 Uiso 0.1013 16 0.2687 d
C14 C 0.514003 1.190314 0.691582 Uiso 0.1013 16 0.2687 d
C15 C 0.519028 1.143798 0.766634 Uiso 0.1013 16 0.2687 d
C16 C 0.550018 1.000772 0.727148 Uiso 0.1013 16 0.2687 d
C7 C 0.476106 0.949749 1.102582 Uiso 0.1013 16 0.2687 d
Ow1 O 0.510(10) 0.187(3) 0.042(3) Uiso 0.1267 16 0.0660(4) d

loop_
_atom_type_symbol
_atom_type_scat_dispersion_real
_atom_type_scat_dispersion_imag
_atom_type_scat_source
C 0.0033 0.0016 'International Tables Vol C tables 4.2.6.8 and 6.1.1.1'
H 0.0000 0.0000 'International Tables Vol C tables 4.2.6.8 and 6.1.1.1'
B 0.0013 0.0007 'International Tables Vol C tables 4.2.6.8 and 6.1.1.1'
N 0.0061 0.0033 'International Tables Vol C tables 4.2.6.8 and 6.1.1.1'
O 0.0106 0.0060 'International Tables Vol C tables 4.2.6.8 and 6.1.1.1'
Si 0.0817 0.0704 'International Tables Vol C tables 4.2.6.8 and 6.1.1.1'

loop_
_geom_angle_atom_site_label_1
_geom_angle_atom_site_label_2
_geom_angle_atom_site_label_3
_geom_angle_site_symmetry_1
_geom_angle_site_symmetry_3
_geom_angle
O1 Si1 O3 . . 109.2(3)
O1 Si1 O4 . . 111.4(3)
O1 Si1 O11 . . 108.8(4)
O3 Si1 O4 . . 112.1(3)
O3 Si1 O11 . . 107.1(4)
O4 Si1 O11 . . 108.1(4)
O2 Si2 O2 . 4_556 110.7(4)
O2 Si2 O3 . . 106.4(3)
O2 Si2 O3 . 4_556 112.1(3)
O2 Si2 O3 4_556 . 112.1(3)
O2 Si2 O3 4_556 4_556 106.4(3)
O3 Si2 O3 . 4_556 109.1(4)
O2 Si3 O8 . . 103.6(3)
O2 Si3 O9 . . 111.9(3)
O2 Si3 O13 . . 111.1(3)
O8 Si3 O9 . . 109.9(3)
O8 Si3 O13 . . 112.5(3)
O9 Si3 O13 . . 107.8(3)
B4 Si4 O6 . . 0
B4 Si4 O6 . 11_555 0
B4 Si4 O8 . 13_556 0
B4 Si4 O8 . 7_554 0
O6 Si4 O6 . 11_555 111.7(4)
O6 Si4 O8 . 13_556 109.6(3)
O6 Si4 O8 . 7_554 109.1(3)
O6 Si4 O8 11_555 13_556 109.1(3)
O6 Si4 O8 11_555 7_554 109.6(3)
O8 Si4 O8 13_556 7_554 107.6(4)
O4 Si5 O5 13_556 . 108.6(3)
O4 Si5 O12 13_556 . 109.7(3)
O4 Si5 O13 13_556 . 109.7(3)
O5 Si5 O12 . . 109.9(3)
O5 Si5 O13 . . 111.9(3)
O12 Si5 O13 . . 107.0(3)
B6 Si6 O5 . . 0
B6 Si6 O7 . . 0
B6 Si6 O9 . 4_556 0
B6 Si6 O10 . . 0
O5 Si6 O7 . . 110.5(3)
O5 Si6 O9 . 4_556 108.9(3)
O5 Si6 O10 . . 107.8(3)
O7 Si6 O9 . 4_556 107.6(3)
O7 Si6 O10 . . 113.4(3)
O9 Si6 O10 4_556 . 108.6(3)
B7 Si7 O1 . . 0
B7 Si7 O6 . . 0
B7 Si7 O7 . 11_555 0
B7 Si7 O10 . . 0
O1 Si7 O6 . . 113.1(4)
O1 Si7 O7 . 11_555 108.3(4)
O1 Si7 O10 . . 104.9(3)
O6 Si7 O7 . 11_555 108.7(4)
O6 Si7 O10 . . 108.9(4)
O7 Si7 O10 11_555 . 113.0(4)
Si1 O1 Si7 . . 137.4(4)
Si2 O2 Si3 . . 150.7(4)
Si1 O3 Si2 . . 149.8(4)
Si1 O4 Si5 . 13_556 153.1(4)
Si5 O5 Si6 . . 142.0(4)
Si4 O6 Si7 . . 138.5(4)
Si6 O7 Si7 . 11_555 130.4(4)
Si3 O8 Si4 . 13_556 147.4(5)
Si3 O9 Si6 . 4_556 153.5(4)
Si6 O10 Si7 . . 148.6(4)
Si1 O11 Si1 . 8_655 163.9(6)
Si5 O12 Si5 . 13_556 180.0(5)
Si3 O13 Si5 . . 139.0(4)
N1 N1 N2 8_655 4_577 85.98
N1 N1 N2 8_655 5_677 63.7769(3)
N1 N1 C1 8_655 . 107.9862(2)
N1 N1 C4 8_655 . 46.9880(3)
N1 N1 C4 8_655 8_655 122.2699(3)
N1 N1 C5 8_655 . 139.0797(3)
N1 N1 C6 8_655 . 65.2538(2)
N1 N1 C6 8_655 8_655 102.43171(14)
N1 N1 C12 8_655 4_577 128.7406(3)
N1 N1 C15 8_655 4_577 56.7552(3)
N1 N1 C15 8_655 5_677 104.22845(16)
N2 N1 N2 4_577 5_677 22.2074(2)
N2 N1 C1 4_577 . 165.94597(15)
N2 N1 C4 4_577 . 86.43938(10)
N2 N1 C4 4_577 8_655 91.19271(10)
N2 N1 C5 4_577 . 56.5790(3)
N2 N1 C6 4_577 . 71.8202(2)
N2 N1 C6 4_577 8_655 73.2082(2)
N2 N1 C12 4_577 4_577 71.02048(16)
N2 N1 C15 4_577 4_577 142.6870(4)
N2 N1 C15 4_577 5_677 169.58144(11)
N2 N1 C1 5_677 . 171.64
N2 N1 C4 5_677 . 71.6808(3)
N2 N1 C4 5_677 8_655 102.7684(3)
N2 N1 C5 5_677 . 77.9352(6)
N2 N1 C6 5_677 . 63.9483(3)
N2 N1 C6 5_677 8_655 79.7331(3)
N2 N1 C12 5_677 4_577 86.8260(4)
N2 N1 C15 5_677 4_577 120.4989(6)
N2 N1 C15 5_677 5_677 167.84688(11)
C1 N1 C4 . . 104.0796(2)
C1 N1 C4 . 8_655 82.6961(2)
C1 N1 C5 . . 110.4001(5)
C1 N1 C6 . . 112.1049(2)
C1 N1 C6 . 8_655 101.4886(3)
C1 N1 C12 . 4_577 100.1561(3)
C1 N1 C15 . 4_577 51.2335(5)
C1 N1 C15 . 5_677 3.79
C4 N1 C4 . 8_655 75.2818(6)
C4 N1 C5 . . 108.8789(5)
C4 N1 C6 . . 109.9480(6)
C4 N1 C6 . 8_655 145.16046(18)
C4 N1 C12 . 4_577 85.3868(6)
C4 N1 C15 . 4_577 70.1440(3)
C4 N1 C15 . 5_677 101.97179(19)
C4 N1 C5 8_655 . 51.2949(3)
C4 N1 C6 8_655 . 161.47783(12)
C4 N1 C6 8_655 8_655 131.6315(4)
C4 N1 C12 8_655 4_577 22.96317(16)
C4 N1 C15 8_655 4_577 109.4128(3)
C4 N1 C15 8_655 5_677 85.10983(18)
C5 N1 C6 . . 111.1616(3)
C5 N1 C6 . 8_655 83.4192(3)
C5 N1 C12 . 4_577 29.67855(14)
C5 N1 C15 . 4_577 158.08
C5 N1 C15 . 5_677 114.1652(5)
C6 N1 C6 . 8_655 37.1779(4)
C6 N1 C12 . 4_577 138.5548(3)
C6 N1 C15 . 4_577 88.9137(4)
C6 N1 C15 . 5_677 110.2971(2)
C6 N1 C12 8_655 4_577 112.9315(4)
C6 N1 C15 8_655 4_577 110.1449(2)
C6 N1 C15 8_655 5_677 102.0908(3)
C12 N1 C15 4_577 4_577 132.31648(19)
C12 N1 C15 4_577 5_677 103.2287(3)
C15 N1 C15 4_577 5_677 47.4733(5)
N1 N2 N1 4_577 5_677 30.2387(3)
N1 N2 N2 4_577 8_655 94.02
N1 N2 C4 4_577 4_577 71.6751(3)
N1 N2 C4 4_577 5_677 64.5932(2)
N1 N2 C5 4_577 4_577 100.74351(19)
N1 N2 C5 4_577 5_677 106.17
N1 N2 C6 4_577 4_577 85.36
N1 N2 C6 4_577 5_677 82.3
N1 N2 C11 4_577 . 103.9106(2)
N1 N2 C12 4_577 . 87.19
N1 N2 C15 4_577 . 23.4995(3)
N1 N2 C15 4_577 8_655 6.15
N1 N2 C16 4_577 . 132.4824(3)
N1 N2 C16 4_577 8_655 131.2531(3)
N1 N2 N2 5_677 8_655 63.7770(3)
N1 N2 C4 5_677 4_577 53.3386(2)
N1 N2 C4 5_677 5_677 82.6572(4)
N1 N2 C5 5_677 4_577 129.27202(14)
N1 N2 C5 5_677 5_677 76.9121(4)
N1 N2 C6 5_677 4_577 73.74255(18)
N1 N2 C6 5_677 5_677 90.41933(15)
N1 N2 C11 5_677 . 115.2821(2)
N1 N2 C12 5_677 . 107.6630(3)
N1 N2 C15 5_677 . 6.86
N1 N2 C15 5_677 8_655 36.2908(4)
N1 N2 C16 5_677 . 103.5917(6)
N1 N2 C16 5_677 8_655 156.83
N2 N2 C4 8_655 4_577 51.4896(3)
N2 N2 C4 8_655 5_677 120.7374(3)
N2 N2 C5 8_655 4_577 157.1904(2)
N2 N2 C5 8_655 5_677 19.1493(2)
N2 N2 C6 8_655 4_577 65.7593(3)
N2 N2 C6 8_655 5_677 104.66465(16)
N2 N2 C11 8_655 . 114.6903(2)
N2 N2 C12 8_655 . 133.5091(3)
N2 N2 C15 8_655 . 70.5468(2)
N2 N2 C15 8_655 8_655 100.04843(12)
N2 N2 C16 8_655 . 42.4773(3)
N2 N2 C16 8_655 8_655 130.2760(3)
C4 N2 C4 4_577 5_677 69.2478(6)
C4 N2 C5 4_577 4_577 117.3334(5)
C4 N2 C5 4_577 5_677 46.7378(3)
C4 N2 C6 4_577 4_577 109.5329(5)
C4 N2 C6 4_577 5_677 141.59109(14)
C4 N2 C11 4_577 . 163.79
C4 N2 C12 4_577 . 85.6446(6)
C4 N2 C15 4_577 . 57.8768(2)
C4 N2 C15 4_577 8_655 76.6974(3)
C4 N2 C16 4_577 . 65.6541(5)
C4 N2 C16 4_577 8_655 117.1048(4)
C4 N2 C5 5_677 4_577 53.3282(3)
C4 N2 C5 5_677 5_677 112.0940(4)
C4 N2 C6 5_677 4_577 149.08282(18)
C4 N2 C6 5_677 5_677 123.9306(4)
C4 N2 C11 5_677 . 123.7522(5)
C4 N2 C12 5_677 . 25.01824(15)
C4 N2 C15 5_677 . 79.2755(4)
C4 N2 C15 5_677 8_655 62.5318(2)
C4 N2 C16 5_677 . 115.3775(4)
C4 N2 C16 5_677 8_655 74.2109(4)
C5 N2 C5 4_577 5_677 138.0412(4)
C5 N2 C6 4_577 4_577 132.31
C5 N2 C6 4_577 5_677 94.5435(4)
C5 N2 C11 4_577 . 78.6261(4)
C5 N2 C12 4_577 . 31.97043(18)
C5 N2 C15 4_577 . 123.37
C5 N2 C15 4_577 8_655 95.3370(3)
C5 N2 C16 4_577 . 116.5715(5)
C5 N2 C16 4_577 8_655 30.83475(15)
C5 N2 C6 5_677 4_577 82.0355(4)
C5 N2 C6 5_677 5_677 120.24
C5 N2 C11 5_677 . 123.61024(17)
C5 N2 C12 5_677 . 118.0056(5)
C5 N2 C15 5_677 . 83.7470(3)
C5 N2 C15 5_677 8_655 112.31
C5 N2 C16 5_677 . 26.68215(18)
C5 N2 C16 5_677 8_655 112.8540(5)
C6 N2 C6 4_577 5_677 38.9053(4)
C6 N2 C11 4_577 . 54.2678(5)
C6 N2 C12 4_577 . 159.9
C6 N2 C15 4_577 . 75.02216(15)
C6 N2 C15 4_577 8_655 86.82058(12)
C6 N2 C16 4_577 . 89.8171(4)
C6 N2 C16 4_577 8_655 127.15176(19)
C6 N2 C11 5_677 . 24.86370(15)
C6 N2 C12 5_677 . 121.4754(5)
C6 N2 C15 5_677 . 87.43116(13)
C6 N2 C15 5_677 8_655 79.69
C6 N2 C16 5_677 . 120.31
C6 N2 C16 5_677 8_655 101.2730(3)
C11 N2 C12 . . 109.9850(6)
C11 N2 C15 . . 112.1197(2)
C11 N2 C15 . 8_655 100.0820(3)
C11 N2 C16 . . 111.1232(3)
C11 N2 C16 . 8_655 77.8213(4)
C12 N2 C15 . . 104.0640(2)
C12 N2 C15 . 8_655 83.92687(14)
C12 N2 C16 . . 108.8621(5)
C12 N2 C16 . 8_655 49.1937(3)
C15 N2 C15 . 8_655 29.5016(3)
C15 N2 C16 . . 110.4208(5)
C15 N2 C16 . 8_655 152.5
C15 N2 C16 8_655 . 138.55148(18)
C15 N2 C16 8_655 8_655 126.0608(4)
C16 N2 C16 . 8_655 87.7987(7)
H9 H2 H25 8_655 5_677 84.9326(5)
H9 H2 H32 8_655 4_577 53.3062(5)
H9 H2 C12 8_655 5_677 45.22
H25 H2 H32 5_677 4_577 34.28
H25 H2 C12 5_677 5_677 110.9889(4)
H32 H2 C12 4_577 5_677 78.0364(3)
H6 H3 H26 8_655 5_677 107.9333(2)
H6 H3 H28 8_655 4_577 64.3757(4)
H26 H3 H28 5_677 4_577 65.8705(3)
H27 H4 H27 4_577 5_677 51.0938(5)
H5 H5 H29 8_655 4_577 77.41742(15)
H5 H5 H29 8_655 5_677 68.5899(2)
H29 H5 H29 4_577 5_677 8.83
H3 H6 H28 8_655 5_677 58.55
H7 H7 H30 8_655 4_577 62.2200(3)
H7 H7 H30 8_655 5_677 111.6308(2)
H30 H7 H30 4_577 5_677 49.4108(5)
H2 H9 H24 8_655 4_577 141.02209(11)
H2 H9 H32 8_655 5_677 38.86
H2 H9 C12 8_655 4_577 52.4549(5)
H24 H9 H32 4_577 5_677 125.28980(16)
H24 H9 C12 4_577 4_577 91.4717(6)
H32 H9 C12 5_677 4_577 73.2696(3)
H33 H11 C16 5_677 5_677 154.4986(2)
H22 H13 C11 5_677 5_677 157.23215(17)
H19 H17 C9 5_677 5_677 169.88
H15 H20 C7 5_677 5_677 170.18
H1 H24 H9 5_677 4_577 93.7628(3)
H2 H25 H32 5_677 8_655 57.9966(5)
H3 H26 H28 5_677 8_655 58.06226(16)
H4 H27 H27 4_577 8_655 64.4531(3)
H3 H28 H6 4_577 5_677 57.0740(3)
H3 H28 H26 4_577 8_655 56.0674(3)
H3 H28 C3 4_577 4_577 96.6542(2)
H3 H28 C13 4_577 8_655 111.5790(4)
H6 H28 H26 5_677 8_655 96.1309(3)
H6 H28 C3 5_677 4_577 128.2
H6 H28 C13 5_677 8_655 165.73
H26 H28 C3 8_655 4_577 103.7630(5)
H26 H28 C13 8_655 8_655 82.1372(4)
C3 H28 C13 4_577 8_655 40.01091(13)
H5 H29 H5 4_577 5_677 33.9928(4)
H5 H29 H29 4_577 8_655 102.58260(15)
H5 H29 C2 4_577 4_577 122.3134(5)
H5 H29 C2 4_577 5_677 142.05544(19)
H5 H29 H29 5_677 8_655 68.5898(2)
H5 H29 C2 5_677 4_577 156.29608(11)
H5 H29 C2 5_677 5_677 108.0674(6)
H29 H29 C2 8_655 4_577 135.0939(3)
H29 H29 C2 8_655 5_677 39.4853(3)
C2 H29 C2 4_577 5_677 95.6086(7)
H7 H30 H7 4_577 5_677 6.15
H7 H30 H30 4_577 8_655 62.2200(3)
H7 H30 C1 4_577 4_577 105.3377(2)
H7 H30 C15 4_577 8_655 131.22609(18)
H7 H30 H30 5_677 8_655 68.3691(2)
H7 H30 C1 5_677 4_577 102.7321(2)
H7 H30 C15 5_677 8_655 132.73804(17)
H30 H30 C1 8_655 4_577 118.3640(3)
H30 H30 C15 8_655 8_655 96.54
C1 H30 C15 4_577 8_655 43.9675(3)
H8 H31 C1 5_677 5_677 79.2561(5)
H2 H32 H9 4_577 5_677 87.8358(6)
H2 H32 H25 4_577 8_655 87.7186(4)
H2 H32 C12 4_577 8_655 59.4473(2)
H9 H32 H25 5_677 8_655 153.46368(15)
H9 H32 C12 5_677 8_655 49.0036(4)
H25 H32 C12 8_655 8_655 143.7550(4)
H10 H34 C5 5_677 5_677 77.1451(5)
N1 C1 H30 . 4_577 85.24141(19)
N1 C1 H31 . 5_677 75.8663(5)
N1 C1 C1 . 8_655 72.0138(2)
N1 C1 C2 . . 107.5882(3)
N1 C1 C14 . 5_677 82.92461(14)
N1 C1 C15 . 4_577 41.09743(10)
N1 C1 C15 . 5_677 4.95
H30 C1 H31 4_577 5_677 93.8863(4)
H30 C1 C1 4_577 8_655 61.6360(3)
H30 C1 C2 4_577 . 140.4186(3)
H30 C1 C14 4_577 5_677 137.9289(4)
H30 C1 C15 4_577 4_577 67.7396(3)
H30 C1 C15 4_577 5_677 82.3435(2)
H31 C1 C1 5_677 8_655 140.6345(3)
H31 C1 C2 5_677 . 125.3139(2)
H31 C1 C14 5_677 5_677 121.67
H31 C1 C15 5_677 4_577 113.5727(6)
H31 C1 C15 5_677 5_677 80.1274(5)
C1 C1 C2 8_655 . 86.34
C1 C1 C14 8_655 5_677 76.31062(15)
C1 C1 C15 8_655 4_577 30.9197(3)
C1 C1 C15 8_655 5_677 67.1128(2)
C2 C1 C14 . 5_677 24.75633(16)
C2 C1 C15 . 4_577 97.1931(2)
C2 C1 C15 . 5_677 107.3283(3)
C14 C1 C15 5_677 4_577 77.06786(15)
C14 C1 C15 5_677 5_677 82.57193(15)
C15 C1 C15 4_577 5_677 36.19
H29 C2 H29 4_577 5_677 5.42
H29 C2 C1 4_577 . 107.8018(2)
H29 C2 C2 4_577 8_655 44.9061(3)
H29 C2 C3 4_577 . 87.3619(6)
H29 C2 C3 4_577 8_655 121.1928(3)
H29 C2 C14 4_577 4_577 81.6700(7)
H29 C2 C14 4_577 5_677 112.0248(6)
H29 C2 C1 5_677 . 106.4945(2)
H29 C2 C2 5_677 8_655 39.4853(3)
H29 C2 C3 5_677 . 82.5956(6)
H29 C2 C3 5_677 8_655 117.4203(3)
H29 C2 C14 5_677 4_577 76.2497(7)
H29 C2 C14 5_677 5_677 106.6052(6)
C1 C2 C2 . 8_655 93.66
C1 C2 C3 . . 105.2927(3)
C1 C2 C3 . 8_655 107.2079(4)
C1 C2 C14 . 4_577 80.9401(2)
C1 C2 C14 . 5_677 72.7665(3)
C2 C2 C3 8_655 . 49.2159(3)
C2 C2 C3 8_655 8_655 87.43
C2 C2 C14 8_655 4_577 36.7698(3)
C2 C2 C14 8_655 5_677 67.1284(2)
C3 C2 C3 . 8_655 38.2144(3)
C3 C2 C14 . 4_577 28.02942(18)
C3 C2 C14 . 5_677 36.18
C3 C2 C14 8_655 4_577 59.3250(2)
C3 C2 C14 8_655 5_677 41.6340(2)
C14 C2 C14 4_577 5_677 30.36
H28 C3 C2 4_577 . 109.5286(5)
H28 C3 C2 4_577 8_655 66.17900(19)
H28 C3 C3 4_577 8_655 158.7327(2)
H28 C3 C4 4_577 . 78.9356(3)
H28 C3 C13 4_577 4_577 163.78883(15)
H28 C3 C13 4_577 5_677 81.3249(4)
H28 C3 C14 4_577 4_577 85.2171(4)
H28 C3 C14 4_577 5_677 114.3102(5)
C2 C3 C2 . 8_655 43.3539(3)
C2 C3 C3 . 8_655 49.2159(3)
C2 C3 C4 . . 105.5840(4)
C2 C3 C13 . 4_577 70.3506(5)
C2 C3 C13 . 5_677 144.73927(10)
C2 C3 C14 . 4_577 35.85
C2 C3 C14 . 5_677 20.81720(13)
C2 C3 C3 8_655 8_655 92.57
C2 C3 C4 8_655 . 97.4978(5)
C2 C3 C13 8_655 4_577 112.0716(2)
C2 C3 C13 8_655 5_677 133.4923(2)
C2 C3 C14 8_655 4_577 32.54134(15)
C2 C3 C14 8_655 5_677 52.8416(3)
C3 C3 C4 8_655 . 104.30112(15)
C3 C3 C13 8_655 4_577 25.3409(3)
C3 C3 C13 8_655 5_677 115.4107(3)
C3 C3 C14 8_655 4_577 75.53691(16)
C3 C3 C14 8_655 5_677 46.0528(3)
C4 C3 C13 . 4_577 85.4713(4)
C4 C3 C13 . 5_677 41.9461(3)
C4 C3 C14 . 4_577 75.3605(4)
C4 C3 C14 . 5_677 86.4245(4)
C13 C3 C13 4_577 5_677 90.0697(5)
C13 C3 C14 4_577 4_577 86.5890(3)
C13 C3 C14 4_577 5_677 59.7602(4)
C13 C3 C14 5_677 4_577 117.25639(10)
C13 C3 C14 5_677 5_677 123.96124(17)
C14 C3 C14 4_577 5_677 29.48408(17)
N1 C4 N1 . 8_655 10.74
N1 C4 N2 . 4_577 21.88552(16)
N1 C4 N2 . 5_677 25.66191(15)
N1 C4 C3 . . 107.7889(4)
N1 C4 C5 . 8_655 79.9961(4)
N1 C4 C12 . 5_677 108.7920(3)
N1 C4 C13 . 5_677 125.6403(4)
N1 C4 C14 . 4_577 82.8860(3)
N1 C4 C15 . 4_577 38.4329(2)
N1 C4 N2 8_655 4_577 23.89300(13)
N1 C4 N2 8_655 5_677 24.21410(16)
N1 C4 C3 8_655 . 114.5978(3)
N1 C4 C5 8_655 8_655 72.9767(4)
N1 C4 C12 8_655 5_677 104.6681(3)
N1 C4 C13 8_655 5_677 134.1965(3)
N1 C4 C14 8_655 4_577 87.2799(2)
N1 C4 C15 8_655 4_577 34.6207(2)
N2 C4 N2 4_577 5_677 7.77
N2 C4 C3 4_577 . 124.0954(4)
N2 C4 C5 4_577 8_655 63.6176(5)
N2 C4 C12 4_577 5_677 87.9908(5)
N2 C4 C13 4_577 5_677 136.2349(4)
N2 C4 C14 4_577 4_577 103.2537(4)
N2 C4 C15 4_577 4_577 58.3071(3)
N2 C4 C3 5_677 . 131.1814(4)
N2 C4 C5 5_677 8_655 56.6052(4)
N2 C4 C12 5_677 5_677 83.1429(4)
N2 C4 C13 5_677 5_677 144.0060(3)
N2 C4 C14 5_677 4_577 108.4668(4)
N2 C4 C15 5_677 4_577 58.6089(4)
C3 C4 C5 . 8_655 172.17
C3 C4 C12 . 5_677 138.5481(3)
C3 C4 C13 . 5_677 22.01
C3 C4 C14 . 4_577 30.14064(18)
C3 C4 C15 . 4_577 91.1478(4)
C5 C4 C12 8_655 5_677 35.2878(2)
C5 C4 C13 8_655 5_677 151.51
C5 C4 C14 8_655 4_577 155.18695(16)
C5 C4 C15 8_655 4_577 94.7230(4)
C12 C4 C13 5_677 5_677 116.5798(3)
C12 C4 C14 5_677 4_577 168.04
C12 C4 C15 5_677 4_577 130.01033(16)
C13 C4 C14 5_677 4_577 52.12926(19)
C13 C4 C15 5_677 4_577 113.1334(4)
C14 C4 C15 4_577 4_577 61.0083(2)
N1 C5 N2 . 4_577 22.67742(16)
N1 C5 N2 . 5_677 25.15276(18)
N1 C5 H34 . 5_677 122.7460(4)
N1 C5 C4 . 8_655 55.7285(3)
N1 C5 C12 . 4_577 81.0011(3)
N1 C5 C16 . 5_677 101.3273(6)
N2 C5 N2 4_577 5_677 3.66
N2 C5 H34 4_577 5_677 114.4530(4)
N2 C5 C4 4_577 8_655 70.0665(3)
N2 C5 C12 4_577 4_577 89.8245(3)
N2 C5 C16 4_577 5_677 78.8368(4)
N2 C5 H34 5_677 5_677 115.8750(4)
N2 C5 C4 5_677 8_655 69.6446(2)
N2 C5 C12 5_677 4_577 88.1582(2)
N2 C5 C16 5_677 5_677 76.1769(4)
H34 C5 C4 5_677 8_655 164.2
H34 C5 C12 5_677 4_577 155.49263(14)
H34 C5 C16 5_677 5_677 77.4276(5)
C4 C5 C12 8_655 4_577 27.69
C4 C5 C16 8_655 5_677 118.2957(5)
C12 C5 C16 4_577 5_677 105.6757(3)
N1 C6 N1 . 8_655 12.31451(11)
N1 C6 N2 . 4_577 22.81553(16)
N1 C6 N2 . 5_677 25.63237(15)
N1 C6 C6 . 8_655 65.2538(2)
N1 C6 C10 . 4_577 143.4316(4)
N1 C6 C10 . 5_677 129.0798(5)
N1 C6 C11 . 4_577 75.1412(3)
N1 C6 C11 . 5_677 116.8017(2)
N1 C6 C7 . . 115.1110(5)
N1 C6 C7 . 8_655 147.5713(2)
N1 C6 N2 8_655 4_577 26.52442(18)
N1 C6 N2 8_655 5_677 24.49159(18)
N1 C6 C6 8_655 8_655 77.56827(14)
N1 C6 C10 8_655 4_577 155.6391(3)
N1 C6 C10 8_655 5_677 141.3488(4)
N1 C6 C11 8_655 4_577 86.4063(2)
N1 C6 C11 8_655 5_677 112.2500(2)
N1 C6 C7 8_655 . 126.6627(4)
N1 C6 C7 8_655 8_655 155.14911(16)
N2 C6 N2 4_577 5_677 9.58
N2 C6 C6 4_577 8_655 65.7593(3)
N2 C6 C10 4_577 4_577 134.3374(3)
N2 C6 C10 4_577 5_677 122.4659(5)
N2 C6 C11 4_577 4_577 65.5245(2)
N2 C6 C11 4_577 5_677 95.5675(2)
N2 C6 C7 4_577 . 118.8462(6)
N2 C6 C7 4_577 8_655 155.5899(3)
N2 C6 C6 5_677 8_655 75.33537(16)
N2 C6 C10 5_677 4_577 141.1029(3)
N2 C6 C10 5_677 5_677 130.5127(4)
N2 C6 C11 5_677 4_577 74.09519(15)
N2 C6 C11 5_677 5_677 91.17033(15)
N2 C6 C7 5_677 . 128.4068(5)
N2 C6 C7 5_677 8_655 165.00937(16)
C6 C6 C10 8_655 4_577 78.36923(13)
C6 C6 C10 8_655 5_677 63.9606(3)
C6 C6 C11 8_655 4_577 24.8689(3)
C6 C6 C11 8_655 5_677 116.8880(3)
C6 C6 C7 8_655 . 53.1700(3)
C6 C6 C7 8_655 8_655 90.05
C10 C6 C10 4_577 5_677 14.40865(13)
C10 C6 C11 4_577 4_577 70.02084(16)
C10 C6 C11 4_577 5_677 75.7861(3)
C10 C6 C7 4_577 . 34.08974(19)
C10 C6 C7 4_577 8_655 27.93290(17)
C10 C6 C11 5_677 4_577 57.0487(2)
C10 C6 C11 5_677 5_677 83.6646(4)
C10 C6 C7 5_677 . 24.21891(15)
C10 C6 C7 5_677 8_655 35.8817(2)
C11 C6 C11 4_577 5_677 92.0191(5)
C11 C6 C7 4_577 . 58.2005(4)
C11 C6 C7 4_577 8_655 91.26
C11 C6 C7 5_677 . 107.8761(3)
C11 C6 C7 5_677 8_655 92.54
C7 C6 C7 . 8_655 36.8813(3)
C8 C8 C8 4_577 5_677 25.4496(3)
C8 C8 C8 4_577 8_655 90
C8 C8 C9 4_577 . 43.2119(3)
C8 C8 C9 4_577 4_577 78.2575(2)
C8 C8 C9 4_577 5_677 69.7610(3)
C8 C8 C9 4_577 8_655 27.90737(18)
C8 C8 C10 4_577 4_577 145.1648(2)
C8 C8 C10 4_577 5_677 140.3620(3)
C8 C8 C7 4_577 . 148.2088(3)
C8 C8 C7 4_577 8_655 168.79
C8 C8 C8 5_677 8_655 64.5504(3)
C8 C8 C9 5_677 . 24.08778(15)
C8 C8 C9 5_677 4_577 56.7607(3)
C8 C8 C9 5_677 5_677 82.7602(4)
C8 C8 C9 5_677 8_655 45.1708(4)
C8 C8 C10 5_677 4_577 134.3605(3)
C8 C8 C10 5_677 5_677 122.7883(4)
C8 C8 C7 5_677 . 123.3096(5)
C8 C8 C7 5_677 8_655 158.86044(16)
C8 C8 C9 8_655 . 53.6307(3)
C8 C8 C9 8_655 4_577 32.0125(3)
C8 C8 C9 8_655 5_677 115.6994(3)
C8 C8 C9 8_655 8_655 102.49315(14)
C8 C8 C10 8_655 4_577 84.39
C8 C8 C10 8_655 5_677 69.0244(2)
C8 C8 C7 8_655 . 59.4637(3)
C8 C8 C7 8_655 8_655 96.27
C9 C8 C9 . 4_577 61.0802(4)
C9 C8 C9 . 5_677 106.8480(3)
C9 C8 C9 . 8_655 48.8625(5)
C9 C8 C10 . 4_577 137.1337(4)
C9 C8 C10 . 5_677 121.9880(5)
C9 C8 C7 . . 111.4610(6)
C9 C8 C7 . 8_655 146.5895(2)
C9 C8 C9 4_577 5_677 83.6869(6)
C9 C8 C9 4_577 8_655 101.93151(14)
C9 C8 C10 4_577 4_577 78.97
C9 C8 C10 4_577 5_677 66.09174(19)
C9 C8 C7 4_577 . 70.9734(4)
C9 C8 C7 4_577 8_655 102.33485(15)
C9 C8 C9 5_677 8_655 86.89437(14)
C9 C8 C10 5_677 4_577 81.84
C9 C8 C10 5_677 5_677 88.9856(2)
C9 C8 C7 5_677 . 113.4842(2)
C9 C8 C7 5_677 8_655 99.1040(2)
C9 C8 C10 8_655 4_577 168.54
C9 C8 C10 8_655 5_677 167.72
C9 C8 C7 8_655 . 156.75688(13)
C9 C8 C7 8_655 8_655 155.4946(2)
C10 C8 C10 4_577 5_677 15.36935(16)
C10 C8 C7 4_577 . 34.3435(2)
C10 C8 C7 4_577 8_655 27.7577(2)
C10 C8 C7 5_677 . 24.49860(15)
C10 C8 C7 5_677 8_655 36.7597(3)
C7 C8 C7 . 8_655 36.8101(4)
H17 C9 C8 5_677 . 112.2034(2)
H17 C9 C8 5_677 4_577 143.04
H17 C9 C8 5_677 5_677 170.3
H17 C9 C8 5_677 8_655 105.80209(17)
H17 C9 C9 5_677 4_577 123.55
H17 C9 C9 5_677 8_655 111.7026(2)
H17 C9 C10 5_677 . 103.5009(3)
H17 C9 C10 5_677 8_655 99.1281(3)
H17 C9 C7 5_677 4_577 114.4128(4)
C8 C9 C8 . 4_577 58.5306(3)
C8 C9 C8 . 5_677 73.1519(3)
C8 C9 C8 . 8_655 23.87615(18)
C8 C9 C9 . 4_577 42.7664(3)
C8 C9 C9 . 8_655 53.6307(3)
C8 C9 C10 . . 111.5986(6)
C8 C9 C10 . 8_655 124.7298(5)
C8 C9 C7 . 4_577 126.5178(3)
C8 C9 C8 4_577 5_677 32.29
C8 C9 C8 4_577 8_655 78.06844(14)
C8 C9 C9 4_577 4_577 76.15337(15)
C8 C9 C9 4_577 8_655 32.0125(3)
C8 C9 C10 4_577 . 57.8411(3)
C8 C9 C10 4_577 8_655 68.8769(2)
C8 C9 C7 4_577 4_577 68.5556(2)
C8 C9 C8 5_677 8_655 82.33150(13)
C8 C9 C9 5_677 4_577 65.99554(12)
C8 C9 C9 5_677 8_655 64.3006(3)
C8 C9 C10 5_677 . 66.8020(2)
C8 C9 C10 5_677 8_655 71.3746(2)
C8 C9 C7 5_677 4_577 57.3916(3)
C8 C9 C9 8_655 4_577 27.1100(2)
C8 C9 C9 8_655 8_655 77.50686(14)
C8 C9 C10 8_655 . 134.5201(4)
C8 C9 C10 8_655 8_655 146.8276(3)
C8 C9 C7 8_655 4_577 139.7037(2)
C9 C9 C9 4_577 8_655 90
C9 C9 C10 4_577 . 131.4793(3)
C9 C9 C10 4_577 8_655 137.3215(3)
C9 C9 C7 4_577 4_577 118.9642(4)
C9 C9 C10 8_655 . 59.5386(3)
C9 C9 C10 8_655 8_655 73.08484(18)
C9 C9 C7 8_655 4_577 85.3
C10 C9 C10 . 8_655 13.54618(10)
C10 C9 C7 . 4_577 32.56400(19)
C10 C9 C7 8_655 4_577 24.05074(11)
C6 C10 C6 4_577 5_677 37.6702(4)
C6 C10 C8 4_577 4_577 141.8371(3)
C6 C10 C8 4_577 5_677 145.9274(2)
C6 C10 C9 4_577 . 159.24442(15)
C6 C10 C9 4_577 8_655 149.9750(3)
C6 C10 C10 4_577 8_655 101.63077(13)
C6 C10 C11 4_577 . 54.1638(4)
C6 C10 C11 4_577 8_655 26.80638(17)
C6 C10 C7 4_577 4_577 84.6875(3)
C6 C10 C7 4_577 5_677 65.2172(3)
C6 C10 C8 5_677 4_577 141.4631(2)
C6 C10 C8 5_677 5_677 122.4458(4)
C6 C10 C9 5_677 . 122.7851(5)
C6 C10 C9 5_677 8_655 167.36
C6 C10 C10 5_677 8_655 63.9606(3)
C6 C10 C11 5_677 . 23.84422(14)
C6 C10 C11 5_677 8_655 55.8861(5)
C6 C10 C7 5_677 4_577 56.4510(3)
C6 C10 C7 5_677 5_677 83.3775(4)
C8 C10 C8 4_577 5_677 26.5819(3)
C8 C10 C9 4_577 . 43.1861(3)
C8 C10 C9 4_577 8_655 26.78671(19)
C8 C10 C10 4_577 8_655 95.61
C8 C10 C11 4_577 . 147.2301(3)
C8 C10 C11 4_577 8_655 148.6222(3)
C8 C10 C7 4_577 4_577 86.25324(12)
C8 C10 C7 4_577 5_677 76.64
C8 C10 C9 5_677 . 24.21246(15)
C8 C10 C9 5_677 8_655 45.0314(4)
C8 C10 C10 5_677 8_655 69.0244(2)
C8 C10 C11 5_677 . 121.1181(5)
C8 C10 C11 5_677 8_655 170.7
C8 C10 C7 5_677 4_577 66.52394(18)
C8 C10 C7 5_677 5_677 88.6952(2)
C9 C10 C9 . 8_655 47.3765(5)
C9 C10 C10 . 8_655 59.5386(3)
C9 C10 C11 . . 110.7707(6)
C9 C10 C11 . 8_655 165.04
C9 C10 C7 . 4_577 75.2304(4)
C9 C10 C7 . 5_677 112.9077(2)
C9 C10 C10 8_655 8_655 106.91517(18)
C9 C10 C11 8_655 . 155.53537(13)
C9 C10 C11 8_655 8_655 136.0075(4)
C9 C10 C7 8_655 4_577 110.9138(2)
C9 C10 C7 8_655 5_677 93.6538(3)
C10 C10 C11 8_655 . 52.7590(3)
C10 C10 C11 8_655 8_655 114.4162(3)
C10 C10 C7 8_655 4_577 41.4412(3)
C10 C10 C7 8_655 5_677 115.5602(3)
C11 C10 C11 . 8_655 61.6572(6)
C11 C10 C7 . 4_577 64.6535(4)
C11 C10 C7 . 5_677 107.2145(3)
C11 C10 C7 8_655 4_577 109.8226(3)
C11 C10 C7 8_655 5_677 82.0392(2)
C7 C10 C7 4_577 5_677 74.1190(6)
N2 C11 H13 . 5_677 99.4291(3)
N2 C11 C6 . 4_577 60.2077(2)
N2 C11 C6 . 5_677 63.9660(2)
N2 C11 C10 . . 115.2271(6)
N2 C11 C10 . 8_655 127.1540(5)
N2 C11 C11 . 8_655 65.3097(2)
N2 C11 C7 . 4_577 123.2768(4)
H13 C11 C6 5_677 4_577 123.98732(15)
H13 C11 C6 5_677 5_677 159.45073(16)
H13 C11 C10 5_677 . 107.14736(18)
H13 C11 C10 5_677 8_655 106.85921(19)
H13 C11 C11 5_677 8_655 99.74667(11)
H13 C11 C7 5_677 4_577 129.67
C6 C11 C6 4_577 5_677 38.24
C6 C11 C10 4_577 . 55.8153(3)
C6 C11 C10 4_577 8_655 67.0651(3)
C6 C11 C11 4_577 8_655 24.8689(3)
C6 C11 C7 4_577 4_577 68.44450(11)
C6 C11 C10 5_677 . 72.4910(3)
C6 C11 C10 5_677 8_655 77.4074(2)
C6 C11 C11 5_677 8_655 63.1120(3)
C6 C11 C7 5_677 4_577 61.05102(11)
C10 C11 C10 . 8_655 12.82
C10 C11 C11 . 8_655 52.7590(3)
C10 C11 C7 . 4_577 33.82816(19)
C10 C11 C11 8_655 8_655 65.5838(3)
C10 C11 C7 8_655 4_577 26.58836(18)
C11 C11 C7 8_655 4_577 78.43209(13)
N1 C12 N2 4_577 . 21.79362(17)
N1 C12 H2 4_577 5_677 121.3145(5)
N1 C12 H9 4_577 4_577 156.29
N1 C12 H32 4_577 8_655 140.72
N1 C12 C4 4_577 5_677 52.36882(18)
N1 C12 C5 4_577 4_577 69.3204(4)
N1 C12 C13 4_577 . 92.1667(4)
N1 C12 C16 4_577 8_655 78.0762(3)
N2 C12 H2 . 5_677 107.1787(5)
N2 C12 H9 . 4_577 161.55
N2 C12 H32 . 8_655 118.9347(3)
N2 C12 C4 . 5_677 71.8389(3)
N2 C12 C5 . 4_577 58.2051(4)
N2 C12 C13 . . 107.7810(4)
N2 C12 C16 . 8_655 57.84963(16)
H2 C12 H9 5_677 4_577 82.3217(5)
H2 C12 H32 5_677 8_655 42.5163(3)
H2 C12 C4 5_677 5_677 113.1402(3)
H2 C12 C5 5_677 4_577 116.2355(4)
H2 C12 C13 5_677 . 82.8436(4)
H2 C12 C16 5_677 8_655 83.1754(4)
H9 C12 H32 4_577 8_655 57.72668(15)
H9 C12 C4 4_577 5_677 119.7008(3)
H9 C12 C5 4_577 4_577 103.5143(4)
H9 C12 C13 4_577 . 88.8084(3)
H9 C12 C16 4_577 8_655 109.19852(17)
H32 C12 C4 8_655 5_677 153.98376(16)
H32 C12 C5 8_655 4_577 87.2310(4)
H32 C12 C13 8_655 . 114.5677(4)
H32 C12 C16 8_655 8_655 65.6546(4)
C4 C12 C5 5_677 4_577 117.0196(3)
C4 C12 C13 5_677 . 41.7112(3)
C4 C12 C16 5_677 8_655 129.6854(4)
C5 C12 C13 4_577 . 158.2
C5 C12 C16 4_577 8_655 34.23919(11)
C13 C12 C16 . 8_655 155.4217(2)
H28 C13 C3 8_655 4_577 97.0122(6)
H28 C13 C3 8_655 5_677 58.6641(6)
H28 C13 C4 8_655 5_677 97.8040(4)
H28 C13 C12 8_655 . 107.4391(4)
H28 C13 C13 8_655 8_655 121.7423(3)
H28 C13 C14 8_655 . 77.1046(6)
H28 C13 C14 8_655 8_655 59.3195(5)
C3 C13 C3 4_577 5_677 39.25
C3 C13 C4 4_577 5_677 105.79273(16)
C3 C13 C12 4_577 . 122.26494(14)
C3 C13 C13 4_577 8_655 25.3409(3)
C3 C13 C14 4_577 . 31.49023(19)
C3 C13 C14 4_577 8_655 48.95136(13)
C3 C13 C4 5_677 5_677 116.0488(3)
C3 C13 C12 5_677 . 137.7218(3)
C3 C13 C13 5_677 8_655 64.5894(3)
C3 C13 C14 5_677 . 35.71
C3 C13 C14 5_677 8_655 35.23975(17)
C4 C13 C12 5_677 . 21.71
C4 C13 C13 5_677 8_655 95.25
C4 C13 C14 5_677 . 84.5227(4)
C4 C13 C14 5_677 8_655 80.8520(4)
C12 C13 C13 . 8_655 105.16550(16)
C12 C13 C14 . . 105.5413(4)
C12 C13 C14 . 8_655 102.4896(4)
C13 C13 C14 8_655 . 48.0776(3)
C13 C13 C14 8_655 8_655 67.3548(2)
C14 C13 C14 . 8_655 19.28
C1 C14 C2 5_677 4_577 99.45515(19)
C1 C14 C2 5_677 5_677 82.47719(15)
C1 C14 C3 5_677 4_577 144.4138(3)
C1 C14 C3 5_677 5_677 144.37715(16)
C1 C14 C4 5_677 4_577 75.03
C1 C14 C13 5_677 . 128.69766(17)
C1 C14 C13 5_677 8_655 119.2260(3)
C1 C14 C14 5_677 8_655 103.68936(15)
C1 C14 C15 5_677 . 24.70623(16)
C2 C14 C2 4_577 5_677 76.1017(6)
C2 C14 C3 4_577 4_577 116.12267(11)
C2 C14 C3 4_577 5_677 67.8334(5)
C2 C14 C4 4_577 4_577 147.21
C2 C14 C13 4_577 . 79.4516(6)
C2 C14 C13 4_577 8_655 138.17619(15)
C2 C14 C14 4_577 8_655 36.7698(3)
C2 C14 C15 4_577 . 105.0299(2)
C2 C14 C3 5_677 4_577 105.82452(18)
C2 C14 C3 5_677 5_677 123.00197(15)
C2 C14 C4 5_677 4_577 133.2248(5)
C2 C14 C13 5_677 . 143.29
C2 C14 C13 5_677 8_655 121.5102(4)
C2 C14 C14 5_677 8_655 112.8715(2)
C2 C14 C15 5_677 . 107.1834(3)
C3 C14 C3 4_577 5_677 58.4102(5)
C3 C14 C4 4_577 4_577 74.49889(18)
C3 C14 C13 4_577 . 61.9208(4)
C3 C14 C13 4_577 8_655 27.5
C3 C14 C14 4_577 8_655 104.46307(16)
C3 C14 C15 4_577 . 131.9797(3)
C3 C14 C4 5_677 4_577 97.5695(3)
C3 C14 C13 5_677 . 20.32663(13)
C3 C14 C13 5_677 8_655 71.2885(5)
C3 C14 C14 5_677 8_655 46.0529(3)
C3 C14 C15 5_677 . 123.6143(3)
C4 C14 C13 4_577 . 79.5099(5)
C4 C14 C13 4_577 8_655 47.0187(3)
C4 C14 C14 4_577 8_655 112.0637(2)
C4 C14 C15 4_577 . 57.48362(17)
C13 C14 C13 . 8_655 64.5676(5)
C13 C14 C14 . 8_655 48.0776(3)
C13 C14 C15 . . 105.3330(3)
C13 C14 C14 8_655 8_655 112.6452(2)
C13 C14 C15 8_655 . 104.4988(4)
C14 C14 C15 8_655 . 93.67
N1 C15 N1 4_577 5_677 19.01633(15)
N1 C15 N2 4_577 . 13.81
N1 C15 N2 4_577 8_655 23.2102(2)
N1 C15 H30 4_577 8_655 121.8873(3)
N1 C15 C1 4_577 4_577 87.6691(6)
N1 C15 C1 4_577 5_677 169.58
N1 C15 C4 4_577 4_577 71.4231(4)
N1 C15 C14 4_577 . 103.8876(3)
N1 C15 C15 4_577 8_655 56.7552(3)
N1 C15 N2 5_677 . 5.29
N1 C15 N2 5_677 8_655 4.27
N1 C15 H30 5_677 8_655 131.04076(18)
N1 C15 C1 5_677 4_577 106.6842(5)
N1 C15 C1 5_677 5_677 171.26
N1 C15 C4 5_677 4_577 60.2695(2)
N1 C15 C14 5_677 . 107.6441(3)
N1 C15 C15 5_677 8_655 75.77151(16)
N2 C15 N2 . 8_655 9.4
N2 C15 H30 . 8_655 128.1646(2)
N2 C15 C1 . 4_577 101.4660(5)
N2 C15 C1 . 5_677 176.55
N2 C15 C4 . 4_577 63.8161(3)
N2 C15 C14 . . 107.5960(3)
N2 C15 C15 . 8_655 70.5468(2)
N2 C15 H30 8_655 8_655 131.68286(17)
N2 C15 C1 8_655 4_577 110.8707(4)
N2 C15 C1 8_655 5_677 167.15614(13)
N2 C15 C4 8_655 4_577 58.85930(19)
N2 C15 C14 8_655 . 109.0730(3)
N2 C15 C15 8_655 8_655 79.95159(12)
H30 C15 C1 8_655 4_577 63.08789(17)
H30 C15 C1 8_655 5_677 53.6890(2)
H30 C15 C4 8_655 4_577 166.09412(11)
H30 C15 C14 8_655 . 114.7586(4)
H30 C15 C15 8_655 8_655 83.46
C1 C15 C1 4_577 5_677 81.9674(6)
C1 C15 C4 4_577 4_577 125.16213(15)
C1 C15 C14 4_577 . 76.44358(18)
C1 C15 C15 4_577 8_655 30.9198(3)
C1 C15 C4 5_677 4_577 113.9485(3)
C1 C15 C14 5_677 . 72.7218(3)
C1 C15 C15 5_677 8_655 112.8871(2)
C4 C15 C14 4_577 . 61.5082(4)
C4 C15 C15 4_577 8_655 108.9758(2)
C14 C15 C15 . 8_655 86.33
N2 C16 N2 . 8_655 7.25
N2 C16 H11 . 5_677 125.7558(4)
N2 C16 C5 . 5_677 77.1409(6)
N2 C16 C12 . 8_655 76.3965(4)
N2 C16 H11 8_655 5_677 132.3513(4)
N2 C16 C5 8_655 5_677 70.3284(6)
N2 C16 C12 8_655 8_655 72.9567(4)
H11 C16 C5 5_677 5_677 156.8603(2)
H11 C16 C12 5_677 8_655 139.7387(3)
C5 C16 C12 5_677 8_655 40.0852(3)
H20 C7 C6 5_677 . 115.0679(2)
H20 C7 C6 5_677 8_655 103.06195(15)
H20 C7 C8 5_677 . 103.6367(3)
H20 C7 C8 5_677 8_655 94.5094(3)
H20 C7 C9 5_677 4_577 108.8142(4)
H20 C7 C10 5_677 4_577 153.92
H20 C7 C10 5_677 5_677 170.04
H20 C7 C11 5_677 4_577 118.16793(19)
H20 C7 C7 5_677 8_655 113.9236(3)
C6 C7 C6 . 8_655 36.7788(3)
C6 C7 C8 . . 110.8916(6)
C6 C7 C8 . 8_655 134.2292(4)
C6 C7 C9 . 4_577 133.1486(2)
C6 C7 C10 . 4_577 61.2227(3)
C6 C7 C10 . 5_677 72.4035(3)
C6 C7 C11 . 4_577 53.3550(4)
C6 C7 C7 . 8_655 53.1700(3)
C6 C7 C8 8_655 . 145.6468(3)
C6 C7 C8 8_655 8_655 162.40189(13)
C6 C7 C9 8_655 4_577 142.4797(2)
C6 C7 C10 8_655 4_577 87.67
C6 C7 C10 8_655 5_677 86.85
C6 C7 C11 8_655 4_577 26.40414(19)
C6 C7 C7 8_655 8_655 89.95
C8 C7 C8 . 8_655 24.2626(2)
C8 C7 C9 . 4_577 40.4710(3)
C8 C7 C10 . 4_577 59.4034(3)
C8 C7 C10 . 5_677 66.8063(2)
C8 C7 C11 . 4_577 138.1722(3)
C8 C7 C7 . 8_655 59.4637(3)
C8 C7 C9 8_655 4_577 23.5
C8 C7 C10 8_655 4_577 76.71644(17)
C8 C7 C10 8_655 5_677 75.6008(2)
C8 C7 C11 8_655 4_577 139.8439(3)
C8 C7 C7 8_655 8_655 83.73
C9 C7 C10 4_577 4_577 72.2057(3)
C9 C7 C10 4_577 5_677 62.2956(3)
C9 C7 C11 4_577 4_577 117.0462(4)
C9 C7 C7 4_577 8_655 94.7
C10 C7 C10 4_577 5_677 23
C10 C7 C11 4_577 4_577 81.5183(3)
C10 C7 C7 4_577 8_655 41.4413(3)
C10 C7 C11 5_677 4_577 71.3724(2)
C10 C7 C7 5_677 8_655 64.4398(3)
C11 C7 C7 4_577 8_655 101.56792(13)

loop_
_geom_bond_atom_site_label_1
_geom_bond_atom_site_label_2
_geom_bond_site_symmetry_2
_geom_bond_distance
Si1 O1 . 1.610(5)
Si1 O3 . 1.585(6)
Si1 O4 . 1.605(6)
Si1 O11 . 1.608(3)
Si2 O2 . 1.611(6)
Si2 O2 4_556 1.611(6)
Si2 O3 . 1.608(6)
Si2 O3 4_556 1.608(6)
Si3 O2 . 1.607(6)
Si3 O8 . 1.598(6)
Si3 O9 . 1.565(6)
Si3 O13 . 1.601(6)
Si4 B4 . 0
Si4 O6 . 1.608(6)
Si4 O6 11_555 1.608(6)
Si4 O8 13_556 1.584(6)
Si4 O8 7_554 1.584(6)
Si5 O4 13_556 1.598(6)
Si5 O5 . 1.605(6)
Si5 O12 . 1.587(3)
Si5 O13 . 1.597(6)
Si6 B6 . 0
Si6 O5 . 1.577(6)
Si6 O7 . 1.592(6)
Si6 O9 4_556 1.598(5)
Si6 O10 . 1.587(5)
Si7 B7 . 0
Si7 O1 . 1.537(6)
Si7 O6 . 1.556(6)
Si7 O7 11_555 1.537(6)
Si7 O10 . 1.586(6)
N1 N1 8_655 0.3263
N1 N2 4_577 0.5812
N1 N2 5_677 0.6463
N1 C1 . 1.475416(17)
N1 C4 . 1.480188(17)
N1 C4 8_655 1.280043(13)
N1 C5 . 1.481112(19)
N1 C6 . 1.493991(13)
N1 C6 8_655 1.389375(13)
N1 C12 4_577 1.563627(16)
N1 C15 4_577 0.970655(10)
N1 C15 5_677 0.8375
N2 N2 8_655 0.2449
N2 C4 4_577 1.556249(15)
N2 C4 5_677 1.416791(12)
N2 C5 4_577 1.25826(2)
N2 C5 5_677 1.48702(3)
N2 C6 4_577 1.424072(14)
N2 C6 5_677 1.342235(14)
N2 C11 . 1.493494(13)
N2 C12 . 1.480404(17)
N2 C15 . 1.475597(17)
N2 C15 8_655 1.413036(17)
N2 C16 . 1.481102(18)
N2 C16 8_655 1.310964(14)
H1 H24 5_677 0.5967
H2 H9 8_655 0.876243(14)
H2 H25 5_677 0.6482
H2 H32 4_577 0.5501
H2 C12 5_677 0.701
H3 H6 8_655 0.6177
H3 H26 5_677 0.6138
H3 H28 4_577 0.6278
H4 H27 4_577 0.6566
H4 H27 5_677 0.6566
H5 H5 8_655 0.3607
H5 H29 4_577 0.6007
H5 H29 5_677 0.6297
H6 H28 5_677 0.6635
H7 H7 8_655 0.0747
H7 H30 4_577 0.6479
H7 H30 5_677 0.6166
H8 H31 5_677 0.6637
H9 H24 4_577 0.9008
H9 H32 5_677 0.7031
H9 C12 4_577 0.6276
H10 H34 5_677 0.6928
H11 H33 5_677 0.69
H11 C16 5_677 0.4466
H12 H23 5_677 0.6029
H13 H22 5_677 0.632
H13 C11 5_677 0.5017
H14 H21 5_677 0.6509
H15 H20 5_677 0.6375
H16 H18 5_677 0.6268
H17 H19 5_677 0.631
H17 C9 5_677 0.4855
H20 C7 5_677 0.477
H25 H32 8_655 0.3654
H26 H28 8_655 0.6751
H27 H27 8_655 0.566279(12)
H28 C3 4_577 0.844717(15)
H28 C13 8_655 0.9777
H29 H29 8_655 0.099
H29 C2 4_577 0.6665
H29 C2 5_677 0.7399
H30 H30 8_655 0.529279(11)
H30 C1 4_577 0.7454
H30 C15 8_655 0.9167
H31 C1 5_677 1.018408(13)
H32 C12 8_655 0.7964
H34 C5 5_677 1.0328
C1 C1 8_655 1.23747(3)
C1 C2 . 1.522796(14)
C1 C14 5_677 1.467058(16)
C1 C15 4_577 1.151341(18)
C1 C15 5_677 0.6422
C2 C2 8_655 1.04308(2)
C2 C3 . 1.517890(15)
C2 C3 8_655 1.1505
C2 C14 4_577 0.990061(14)
C2 C14 5_677 0.6432
C3 C3 8_655 0.939921(19)
C3 C4 . 1.524616(13)
C3 C13 4_577 1.34188(2)
C3 C13 5_677 0.6358
C3 C14 4_577 0.7944
C3 C14 5_677 1.068457(12)
C4 C5 8_655 1.208785(11)
C4 C12 5_677 0.6306
C4 C13 5_677 1.1343
C4 C14 4_577 1.530802(17)
C4 C15 4_577 1.468714(12)
C5 C12 4_577 0.7839
C5 C16 5_677 0.6849
C6 C6 8_655 0.924483(19)
C6 C10 4_577 1.359223(12)
C6 C10 5_677 1.481720(12)
C6 C11 4_577 1.33205(2)
C6 C11 5_677 0.6281
C6 C7 . 1.544082(16)
C6 C7 8_655 1.235910(14)
C8 C8 4_577 1.335471(12)
C8 C8 5_677 1.478987(12)
C8 C8 8_655 0.635546(13)
C8 C9 . 1.532997(16)
C8 C9 4_577 1.072076(16)
C8 C9 5_677 0.6307
C8 C9 8_655 1.264323(14)
C8 C10 4_577 1.326172(15)
C8 C10 5_677 1.413497(14)
C8 C7 . 1.537384(14)
C8 C7 8_655 1.332138(13)
C9 C9 4_577 1.381991(14)
C9 C9 8_655 1.18255(2)
C9 C10 . 1.537591(14)
C9 C10 8_655 1.385291(13)
C9 C7 4_577 1.561489(13)
C10 C10 8_655 0.3764
C10 C11 . 1.544215(16)
C10 C11 8_655 1.350089(13)
C10 C7 4_577 0.869177(11)
C10 C7 5_677 0.6377
C11 C11 8_655 1.49259(3)
C11 C7 4_577 1.410993(14)
C12 C13 . 1.524610(13)
C12 C16 8_655 1.172023(12)
C13 C13 8_655 1.48561(3)
C13 C14 . 1.518203(16)
C13 C14 8_655 1.224
C14 C14 8_655 0.543086(11)
C14 C15 . 1.523494(14)
C15 C15 8_655 0.737975(15)
C7 C7 8_655 0.926696(19)
Ow1 Ow1 8_655 0.4(3)

loop_
_geom_hbond_atom_site_label_D
_geom_hbond_atom_site_label_H
_geom_hbond_atom_site_label_A
_geom_hbond_site_symmetry_D
_geom_hbond_site_symmetry_A
_geom_hbond_distance_DH
_geom_hbond_distance_HA
_geom_hbond_distance_DA
_geom_hbond_angle_DHA
C5 H1 C1 8_655 8_655 1.29 1.87 2.4278 98.68
C5 H1 C2 8_655 8_655 1.29 2.30 3.1195 117.66
C5 H1 C3 8_655 . 1.29 2.14 2.7271 102.14
C5 H1 C13 8_655 5_677 1.29 1.81 2.2711 92.53
C5 H1 C14 8_655 4_577 1.29 2.08 2.6765 102.49
C12 H1 C1 5_677 8_655 1.14 1.87 2.3314 98.87
C12 H1 C2 5_677 8_655 1.14 2.30 2.6277 93.52
C5 H2 C3 8_655 . 1.26 2.18 2.7271 101.25
C5 H2 C12 8_655 4_577 1.26 2.16 2.5437 92.08
C5 H2 C13 8_655 4_577 1.26 2.30 2.9947 111.26
C5 H2 C13 8_655 5_677 1.26 1.60 2.2711 104.62
C12 H2 C16 5_677 5_677 0.70 2.29 2.4089 91.49
C16 H2 C3 4_577 . 1.29 2.18 3.1236 125.98
C16 H2 C13 4_577 4_577 1.29 2.30 3.1353 119.08
C16 H2 C13 4_577 5_677 1.29 1.60 2.6359 131.39
C16 H2 C14 4_577 4_577 1.29 2.47 3.1214 107.78
C1 H8 O1 . 6_556 1.11 2.434(6) 2.934(6) 105.70(12)
C1 H8 O6 . 6_556 1.11 2.104(5) 3.036(5) 139.88(15)
C5 H9 C3 . 8_655 1.11 2.21 2.7271 105.38
C5 H9 C13 . 4_577 1.11 1.64 2.2711 109.92
C5 H11 C16 . 4_577 1.11 1.96 2.3333 94.96
C11 H12 C1 5_677 8_655 1.36 2.01 2.7003 104.80
C6 H13 C16 . 4_577 1.11 1.58 2.0514 97.62
C11 H13 C16 5_677 4_577 0.50 1.58 1.7672 103.34
C11 H13 C16 5_677 5_677 0.50 2.39 2.4533 90.88
C11 H14 C8 4_577 . 1.25 2.15 2.7545 104.83
C11 H14 C8 4_577 8_655 1.25 1.74 2.5766 117.95
C11 H14 C9 4_577 4_577 1.25 1.55 2.5363 129.51
C11 H14 C9 4_577 5_677 1.25 2.32 2.8632 102.26
C8 H16 Ow1 . 4_566 1.11 2.38(9) 2.92(5) 108(4)
C8 H17 Ow1 . 1_566 1.11 2.34(7) 3.27(5) 140(4)
C8 H17 Ow1 . 8_666 1.11 2.47(9) 3.31(6) 131(4)
C9 H17 Ow1 5_677 1_566 0.49 2.34(7) 2.73(6) 140(4)
C9 H17 Ow1 5_677 8_666 0.49 2.47(9) 2.81(7) 132(4)
C9 H18 C10 4_577 . 1.38 2.17 2.6625 94.23
C9 H18 C10 4_577 8_655 1.38 1.92 2.5776 101.49
C9 H18 C7 4_577 4_577 1.38 1.70 2.5374 110.37
C9 H18 C7 4_577 5_677 1.38 2.34 2.7448 91.14
C9 H19 Ow1 . 4_566 1.11 2.12(12) 2.81(7) 118(4)
C9 H19 Ow1 . 5_666 1.11 1.91(9) 2.73(6) 127(5)
C11 H21 C8 8_655 4_577 1.35 1.86 2.5766 105.73
C11 H21 C8 8_655 5_677 1.35 2.17 2.7545 100.43
C11 H21 C9 8_655 . 1.35 2.16 2.8632 107.38
C11 H21 C9 8_655 8_655 1.35 1.52 2.5363 123.94
C11 H22 O7 . 10_565 1.11 2.273(6) 3.241(6) 144.34(14)
C5 H25 O3 4_577 4_566 1.37 2.407(5) 3.717(5) 159.23(14)
C12 H25 O3 . 4_566 1.11 2.407(5) 3.413(5) 149.61(11)
C16 H25 O3 8_655 4_566 1.21 2.407(5) 3.498(5) 148.26(11)
C16 H25 C13 8_655 . 1.21 2.18 2.6359 97.60
C2 H28 C4 5_677 4_577 1.12 1.59 2.0263 94.98
C2 H28 C12 5_677 8_655 1.12 2.04 2.6277 108.87
C2 H28 C13 5_677 8_655 1.12 0.98 1.6537 103.93
C13 H28 C1 8_655 5_677 0.98 2.04 2.3246 94.33
C13 H28 C2 8_655 5_677 0.98 1.12 1.6537 103.93
C2 H29 C2 4_577 5_677 0.67 0.74 1.0431 95.61
C1 H30 C6 4_577 4_577 0.75 2.08 2.4633 112.26
C1 H30 C6 4_577 5_677 0.75 1.96 2.2190 100.27
C1 H30 C6 5_677 5_677 1.10 1.96 2.4633 103.54
C1 H31 C5 5_677 5_677 1.02 1.94 2.4278 106.02
C1 H31 C6 5_677 4_577 1.02 1.83 2.2190 98.31
C1 H31 C11 5_677 8_655 1.02 2.16 2.7003 111.05
C1 H31 C12 5_677 8_655 1.02 2.09 2.3314 90.13
C5 H32 C13 5_677 8_655 1.09 1.99 2.2711 90.02
C16 H32 C13 . 8_655 1.11 1.99 2.6359 113.13
C16 H33 O1 . 5_666 1.11 2.405(6) 3.136(6) 121.83(13)
C5 H34 O7 5_677 15_565 1.03 2.208(6) 3.122(6) 146.52(12)
C16 H34 O7 . 15_565 1.11 2.208(6) 2.898(6) 118.03(14)
